data_4109414
loop_
_publ_author_name
'Maria J. Comin'
'Riad Agbaria'
'Tsipi Ben-Kasus'
'Mahmoud Huleihel'
'Chenzhong Liao'
'Guangyu Sun'
'Marc C. Nicklaus'
'Jeffrey R. Deschamps'
'Damon A. Parrish'
'Victor E. Marquez'

_publ_contact_author_address
;
Laboratory for the Structure of Matter
Naval Research Laboratory
Washington, DC 20375
;
_publ_contact_author_email deschamps@nrl.navy.mil
_publ_contact_author_fax 202-767-6874
_publ_contact_author_name 'Dr Jeffrey R. Deschamps'
_publ_contact_author_phone 202-767-0656
_publ_section_title
;
 Sculpting the Bicyclo[3.1.0]hexane Template of Carbocyclic Nucleosides to
 Improve Recognition by Herpes Thymidine Kinase
;
_journal_name_full 'Journal of the American Chemical Society'
_journal_page_first 6216
_journal_page_last 6222
_journal_paper_doi 10.1021/ja0688732
_journal_volume 129
_journal_year 2007
_chemical_formula_moiety 'C12 H16 N2 O4, 2(H2 O)'
_chemical_formula_sum 'C12 H20 N2 O6'
_chemical_formula_weight 288.30
_chemical_name_systematic
; 
 ? 
;
_space_group_IT_number 2
_symmetry_cell_setting triclinic
_symmetry_space_group_name_Hall '-P 1'
_symmetry_space_group_name_H-M 'P -1'
_atom_sites_solution_hydrogens geom
_atom_sites_solution_primary direct
_atom_sites_solution_secondary difmap
_audit_creation_date 2006-01-20
_audit_creation_method 'from SHELXL97 CIF, local template and enCIFer'
_cell_angle_alpha 89.066(4)
_cell_angle_beta 79.916(4)
_cell_angle_gamma 89.669(4)
_cell_formula_units_Z 2
_cell_length_a 6.1608(12)
_cell_length_b 8.5600(16)
_cell_length_c 13.163(3)
_cell_measurement_reflns_used 507
_cell_measurement_temperature 103(1)
_cell_measurement_theta_max 25.52
_cell_measurement_theta_min 2.38
_cell_volume 683.4(2)
_computing_cell_refinement 'Bruker SMART v5.631 (Bruker, 2001)'
_computing_data_collection 'Bruker SMART v5.631 (Bruker, 2001)'
_computing_data_reduction
;
Bruker SAINT v6.45A (Bruker, 2002), Bruker XPREP v6.14 (Bruker, 2001)
;
_computing_molecular_graphics 'Bruker SHELXTL v6.14 (Bruker, 2000b)'
_computing_publication_material 'Bruker SHELXTL v6.14 (Bruker, 2000b)'
_computing_structure_refinement 'Bruker SHELXTL v6.14 (Bruker, 2000b)'
_computing_structure_solution 'Bruker SHELXTL v6.14 (Bruker, 2000b)'
_diffrn_ambient_temperature 103(1)
_diffrn_measured_fraction_theta_full 0.990
_diffrn_measured_fraction_theta_max 0.990
_diffrn_measurement_device_type 'Bruker SMART APEX II CCD'
_diffrn_measurement_method '\w scans'
_diffrn_radiation_monochromator graphite
_diffrn_radiation_source 'fine-focus sealed tube'
_diffrn_radiation_type MoK\a
_diffrn_radiation_wavelength 0.71073
_diffrn_reflns_av_R_equivalents 0.0216
_diffrn_reflns_av_sigmaI/netI 0.0345
_diffrn_reflns_limit_h_max 7
_diffrn_reflns_limit_h_min -7
_diffrn_reflns_limit_k_max 10
_diffrn_reflns_limit_k_min -10
_diffrn_reflns_limit_l_max 16
_diffrn_reflns_limit_l_min -15
_diffrn_reflns_number 6527
_diffrn_reflns_theta_full 27.12
_diffrn_reflns_theta_max 27.12
_diffrn_reflns_theta_min 2.38
_exptl_absorpt_coefficient_mu 0.113
_exptl_absorpt_correction_T_max 0.9893
_exptl_absorpt_correction_T_min 0.7730
_exptl_absorpt_correction_type multi-scan
_exptl_absorpt_process_details 'SADABS v2.10 (Bruker, 2000c)'
_exptl_crystal_colour colorless
_exptl_crystal_density_diffrn 1.401
_exptl_crystal_description prisim
_exptl_crystal_F_000 308
_exptl_crystal_size_max 0.176
_exptl_crystal_size_mid 0.123
_exptl_crystal_size_min 0.096
_refine_diff_density_max 0.332
_refine_diff_density_min -0.276
_refine_diff_density_rms 0.056
_refine_ls_extinction_method none
_refine_ls_goodness_of_fit_ref 1.076
_refine_ls_hydrogen_treatment mixed
_refine_ls_matrix_type full
_refine_ls_number_parameters 216
_refine_ls_number_reflns 2985
_refine_ls_number_restraints 0
_refine_ls_restrained_S_all 1.076
_refine_ls_R_factor_all 0.0722
_refine_ls_R_factor_gt 0.0508
_refine_ls_shift/su_max 0.000
_refine_ls_shift/su_mean 0.000
_refine_ls_structure_factor_coef Fsqd
_refine_ls_weighting_details 'calc w=1/[\s^2^(Fo^2^)+(0.0411P)^2^+0.6955P] where P=(Fo^2^+2Fc^2^)/3'
_refine_ls_weighting_scheme calc
_refine_ls_wR_factor_gt 0.1144
_refine_ls_wR_factor_ref 0.1236
_reflns_number_gt 2317
_reflns_number_total 2985
_reflns_threshold_expression I>2\s(I)
_cod_data_source_file ja0688732si20061212_080321.cif
_cod_data_source_block vic41
_cod_database_code 4109414

loop_
_symmetry_equiv_pos_as_xyz
'x, y, z'
'-x, -y, -z'

loop_
_atom_site_label
_atom_site_type_symbol
_atom_site_fract_x
_atom_site_fract_y
_atom_site_fract_z
_atom_site_U_iso_or_equiv
_atom_site_adp_type
_atom_site_occupancy
_atom_site_symmetry_multiplicity
_atom_site_calc_flag
_atom_site_refinement_flags
_atom_site_disorder_assembly
_atom_site_disorder_group
C1 C 0.7330(3) 0.8070(2) 0.27708(16) 0.0178(4) Uani 1 1 d . A .
H1A H 0.7187 0.6927 0.2653 0.021 Uiso 1 1 calc R . .
C2 C 0.9016(3) 0.9014(2) 0.20402(16) 0.0169(4) Uani 1 1 d . . .
H2A H 0.8380 0.9366 0.1426 0.020 Uiso 1 1 calc R . .
O3 O 0.8143(3) 1.17414(17) 0.24872(12) 0.0232(4) Uani 1 1 d . . .
H3 H 0.851(4) 1.212(3) 0.188(2) 0.035 Uiso 1 1 d . . .
C3 C 0.9515(3) 1.0455(2) 0.26690(16) 0.0180(4) Uani 1 1 d . . .
H3A H 1.1106 1.0748 0.2485 0.022 Uiso 1 1 calc R . .
C4 C 0.8955(3) 0.9939(2) 0.38001(16) 0.0181(4) Uani 1 1 d . A .
H4A H 1.0294 0.9552 0.4045 0.022 Uiso 1 1 calc R . .
H4B H 0.8344 1.0827 0.4234 0.022 Uiso 1 1 calc R . .
C5 C 0.7257(3) 0.8641(2) 0.38641(16) 0.0179(4) Uani 1 1 d . . .
C6 C 0.5352(3) 0.8966(3) 0.33174(18) 0.0231(5) Uani 1 1 d . A .
H6A H 0.5144 1.0052 0.3083 0.028 Uiso 1 1 calc R . .
H6B H 0.3971 0.8378 0.3550 0.028 Uiso 1 1 calc R . .
N1' N 1.1102(3) 0.81215(18) 0.16999(13) 0.0163(4) Uani 1 1 d . . .
O2' O 1.2314(2) 1.01703(16) 0.06264(12) 0.0215(3) Uani 1 1 d . . .
C2' C 1.2629(3) 0.8855(2) 0.09646(16) 0.0173(4) Uani 1 1 d . . .
N3' N 1.4549(3) 0.80462(19) 0.06484(14) 0.0167(4) Uani 1 1 d . . .
H3' H 1.556(4) 0.859(3) 0.022(2) 0.025 Uiso 1 1 d . . .
O4' O 1.6849(2) 0.59747(16) 0.05890(12) 0.0201(3) Uani 1 1 d . . .
C4' C 1.5041(3) 0.6556(2) 0.09514(16) 0.0152(4) Uani 1 1 d . . .
C5' C 1.3355(3) 0.5815(2) 0.16997(16) 0.0165(4) Uani 1 1 d . . .
C6' C 1.1497(2) 0.66297(16) 0.20426(12) 0.0166(4) Uani 1 1 d . . .
H12A H 1.0400 0.6152 0.2547 0.020 Uiso 1 1 calc R . .
C7' C 1.3749(2) 0.41872(16) 0.20794(12) 0.0219(5) Uani 1 1 d R . .
H7A H 1.2470 0.3850 0.2586 0.033 Uiso 1 1 calc R . .
H7B H 1.5065 0.4180 0.2404 0.033 Uiso 1 1 calc R . .
H7C H 1.3968 0.3472 0.1496 0.033 Uiso 1 1 calc R . .
C5A C 0.707(7) 0.753(5) 0.483(3) 0.024(2) Uani 0.493(6) 1 d P A 1
H5A H 0.6694 0.8141 0.5465 0.029 Uiso 0.493(6) 1 calc PR A 1
H5B H 0.5876 0.6761 0.4815 0.029 Uiso 0.493(6) 1 calc PR A 1
O5A O 0.9113(6) 0.6716(4) 0.4826(3) 0.0242(10) Uani 0.493(6) 1 d P A 1
H5 H 0.900(9) 0.597(7) 0.446(5) 0.036 Uiso 0.493(6) 1 d P A 1
C5B C 0.696(7) 0.758(5) 0.475(3) 0.024(2) Uani 0.507(6) 1 d P A 2
H5C H 0.8421 0.7157 0.4835 0.029 Uiso 0.507(6) 1 calc PR A 2
H5D H 0.6381 0.8183 0.5378 0.029 Uiso 0.507(6) 1 calc PR A 2
O5B O 0.5511(6) 0.6318(4) 0.4675(3) 0.0321(11) Uani 0.507(6) 1 d P A 2
H5' H 0.630(11) 0.566(8) 0.445(5) 0.048 Uiso 0.507(6) 1 d P A 2
O1S O 0.8254(3) 0.4194(2) 0.37841(16) 0.0346(4) Uani 1 1 d . . .
H1SA H 0.881(6) 0.391(4) 0.425(3) 0.052 Uiso 1 1 d . . .
H1SB H 0.820(5) 0.343(4) 0.338(3) 0.052 Uiso 1 1 d . . .
O2S O 0.9056(3) 0.31006(18) 0.06260(12) 0.0219(3) Uani 1 1 d . . .
H2SB H 0.831(5) 0.391(3) 0.060(2) 0.033 Uiso 1 1 d . . .
H2SA H 1.047(5) 0.333(3) 0.034(2) 0.033 Uiso 1 1 d . . .

loop_
_atom_site_aniso_label
_atom_site_aniso_U_11
_atom_site_aniso_U_22
_atom_site_aniso_U_33
_atom_site_aniso_U_23
_atom_site_aniso_U_13
_atom_site_aniso_U_12
C1 0.0157(9) 0.0177(10) 0.0194(11) -0.0048(8) -0.0011(8) 0.0017(8)
C2 0.0156(9) 0.0167(9) 0.0179(10) -0.0033(8) -0.0009(8) 0.0056(8)
O3 0.0350(9) 0.0149(7) 0.0174(8) -0.0004(6) 0.0012(7) 0.0114(6)
C3 0.0200(10) 0.0141(9) 0.0191(11) -0.0011(8) -0.0011(8) 0.0033(8)
C4 0.0222(10) 0.0158(9) 0.0167(10) -0.0030(8) -0.0041(8) 0.0015(8)
C5 0.0196(10) 0.0154(9) 0.0161(10) -0.0030(8) 0.0039(8) 0.0033(8)
C6 0.0164(10) 0.0238(11) 0.0276(12) -0.0059(9) 0.0003(9) 0.0034(8)
N1' 0.0147(8) 0.0134(8) 0.0187(9) -0.0004(7) 0.0026(7) 0.0043(6)
O2' 0.0203(7) 0.0159(7) 0.0250(8) 0.0038(6) 0.0045(6) 0.0056(6)
C2' 0.0166(10) 0.0143(9) 0.0196(11) -0.0016(8) 0.0009(8) 0.0022(8)
N3' 0.0146(8) 0.0144(8) 0.0188(9) 0.0014(7) 0.0032(7) 0.0022(7)
O4' 0.0159(7) 0.0165(7) 0.0256(8) 0.0014(6) 0.0028(6) 0.0055(6)
C4' 0.0159(9) 0.0126(9) 0.0170(10) -0.0021(7) -0.0027(8) 0.0029(7)
C5' 0.0182(10) 0.0139(9) 0.0165(10) 0.0004(8) -0.0007(8) 0.0013(8)
C6' 0.0181(10) 0.0147(9) 0.0158(10) 0.0008(8) 0.0002(8) 0.0005(8)
C7' 0.0214(10) 0.0156(10) 0.0258(12) 0.0042(8) 0.0034(9) 0.0044(8)
C5A 0.033(3) 0.018(2) 0.018(5) -0.001(3) 0.003(2) 0.000(2)
O5A 0.034(2) 0.0165(16) 0.0237(19) -0.0010(13) -0.0082(14) 0.0024(13)
C5B 0.033(3) 0.018(2) 0.018(5) -0.001(3) 0.003(2) 0.000(2)
O5B 0.034(2) 0.0214(18) 0.033(2) -0.0046(15) 0.0153(15) -0.0029(14)
O1S 0.0446(11) 0.0224(9) 0.0358(11) -0.0100(8) -0.0032(8) -0.0003(8)
O2S 0.0189(8) 0.0180(7) 0.0264(9) 0.0031(6) 0.0016(6) 0.0055(6)

loop_
_atom_type_symbol
_atom_type_description
_atom_type_scat_dispersion_real
_atom_type_scat_dispersion_imag
_atom_type_scat_source
C C 0.0033 0.0016 'International Tables Vol C Tables 4.2.6.8 and 6.1.1.4'
H H 0.0000 0.0000 'International Tables Vol C Tables 4.2.6.8 and 6.1.1.4'
N N 0.0061 0.0033 'International Tables Vol C Tables 4.2.6.8 and 6.1.1.4'
O O 0.0106 0.0060 'International Tables Vol C Tables 4.2.6.8 and 6.1.1.4'

loop_
_geom_angle_atom_site_label_1
_geom_angle_atom_site_label_2
_geom_angle_atom_site_label_3
_geom_angle
C2 C1 C6 116.03(17)
C2 C1 C5 109.08(17)
C6 C1 C5 59.37(14)
C2 C1 H1A 119.2
C6 C1 H1A 119.2
C5 C1 H1A 119.2
N1' C2 C1 112.27(16)
N1' C2 C3 109.23(16)
C1 C2 C3 105.22(16)
N1' C2 H2A 110.0
C1 C2 H2A 110.0
C3 C2 H2A 110.0
C3 O3 H3 111.6(18)
O3 C3 C4 109.53(16)
O3 C3 C2 110.29(16)
C4 C3 C2 105.44(16)
O3 C3 H3A 110.5
C4 C3 H3A 110.5
C2 C3 H3A 110.5
C5 C4 C3 106.91(16)
C5 C4 H4A 110.3
C3 C4 H4A 110.3
C5 C4 H4B 110.3
C3 C4 H4B 110.3
H4A C4 H4B 108.6
C5B C5 C6 119.5(15)
C5B C5 C1 122.3(17)
C6 C5 C1 60.09(14)
C5B C5 C4 118.7(15)
C6 C5 C4 115.73(17)
C1 C5 C4 106.76(16)
C5B C5 C5A 3(3)
C6 C5 C5A 122.6(15)
C1 C5 C5A 123.5(17)
C4 C5 C5A 115.8(15)
C5 C6 C1 60.55(13)
C5 C6 H6A 117.7
C1 C6 H6A 117.7
C5 C6 H6B 117.7
C1 C6 H6B 117.7
H6A C6 H6B 114.8
C2' N1' C6' 120.33(15)
C2' N1' C2 115.37(16)
C6' N1' C2 124.22(15)
O2' C2' N3' 122.07(18)
O2' C2' N1' 122.11(18)
N3' C2' N1' 115.81(17)
C2' N3' C4' 126.74(18)
C2' N3' H3' 113.9(16)
C4' N3' H3' 119.3(16)
O4' C4' N3' 119.22(18)
O4' C4' C5' 125.49(18)
N3' C4' C5' 115.28(17)
C6' C5' C4' 118.16(16)
C6' C5' C7' 122.77(17)
C4' C5' C7' 119.07(16)
C5' C6' N1' 123.58(15)
C5' C6' H12A 118.2
N1' C6' H12A 118.2
C5' C7' H7A 109.5
C5' C7' H7B 109.5
H7A C7' H7B 109.5
C5' C7' H7C 109.5
H7A C7' H7C 109.5
H7B C7' H7C 109.5
O5A C5A C5 110(3)
O5A C5A H5A 109.6
C5 C5A H5A 109.6
O5A C5A H5B 109.6
C5 C5A H5B 109.6
H5A C5A H5B 108.1
C5A O5A H5 102(4)
O5B C5B C5 114(3)
O5B C5B H5C 108.8
C5 C5B H5C 108.8
O5B C5B H5D 108.8
C5 C5B H5D 108.8
H5C C5B H5D 107.7
C5B O5B H5' 103(5)
H1SA O1S H1SB 109(3)
H2SB O2S H2SA 107(2)

loop_
_geom_bond_atom_site_label_1
_geom_bond_atom_site_label_2
_geom_bond_distance
C1 C2 1.514(3)
C1 C6 1.514(3)
C1 C5 1.521(3)
C1 H1A 1.0000
C2 N1' 1.495(2)
C2 C3 1.558(3)
C2 H2A 1.0000
O3 C3 1.427(2)
O3 H3 0.86(3)
C3 C4 1.527(3)
C3 H3A 1.0000
C4 C5 1.522(3)
C4 H4A 0.9900
C4 H4B 0.9900
C5 C5B 1.45(4)
C5 C6 1.503(3)
C5 C5A 1.56(5)
C6 H6A 0.9900
C6 H6B 0.9900
N1' C2' 1.372(3)
N1' C6' 1.382(2)
O2' C2' 1.231(2)
C2' N3' 1.371(2)
N3' C4' 1.378(2)
N3' H3' 0.89(3)
O4' C4' 1.237(2)
C4' C5' 1.443(3)
C5' C6' 1.349(2)
C5' C7' 1.505(2)
C6' H12A 0.9500
C7' H7A 0.9800
C7' H7B 0.9800
C7' H7C 0.9800
C5A O5A 1.43(4)
C5A H5A 0.9900
C5A H5B 0.9900
O5A H5 0.82(7)
C5B O5B 1.43(4)
C5B H5C 0.9900
C5B H5D 0.9900
O5B H5' 0.77(7)
O1S H1SA 0.79(4)
O1S H1SB 0.86(4)
O2S H2SB 0.83(3)
O2S H2SA 0.91(3)

loop_
_geom_hbond_atom_site_label_D
_geom_hbond_atom_site_label_H
_geom_hbond_atom_site_label_A
_geom_hbond_distance_DH
_geom_hbond_distance_HA
_geom_hbond_distance_DA
_geom_hbond_angle_DHA
_geom_hbond_site_symmetry_A
O5A H5 O1S 0.82(7) 1.87(7) 2.680(4) 170(6) .
O5B H5' O1S 0.77(7) 1.86(7) 2.622(4) 174(7) .
O3 H3 O2S 0.86(3) 1.81(3) 2.665(2) 173(3) 1_565
N3' H3' O2' 0.89(3) 1.88(3) 2.774(2) 177(2) 2_875
O1S H1SA O5A 0.79(4) 1.98(4) 2.750(4) 166(4) 2_766
O1S H1SB O3 0.86(4) 1.88(4) 2.736(2) 179(3) 1_545
O2S H2SB O4' 0.83(3) 1.98(3) 2.808(2) 173(3) 1_455
O2S H2SA O4' 0.91(3) 1.96(3) 2.849(2) 165(2) 2_865

loop_
_geom_torsion_atom_site_label_1
_geom_torsion_atom_site_label_2
_geom_torsion_atom_site_label_3
_geom_torsion_atom_site_label_4
_geom_torsion
C6 C1 C2 N1' 168.58(17)
C5 C1 C2 N1' 104.12(19)
C6 C1 C2 C3 49.9(2)
C5 C1 C2 C3 -14.6(2)
N1' C2 C3 O3 145.55(16)
C1 C2 C3 O3 -93.73(19)
N1' C2 C3 C4 -96.29(18)
C1 C2 C3 C4 24.4(2)
O3 C3 C4 C5 93.29(19)
C2 C3 C4 C5 -25.4(2)
C2 C1 C5 C5B -142.4(19)
C6 C1 C5 C5B 108.0(19)
C2 C1 C5 C6 109.57(19)
C2 C1 C5 C4 -0.9(2)
C6 C1 C5 C4 -110.48(18)
C2 C1 C5 C5A -139.1(18)
C6 C1 C5 C5A 111.4(18)
C3 C4 C5 C5B 160(2)
C3 C4 C5 C6 -47.8(2)
C3 C4 C5 C1 16.5(2)
C3 C4 C5 C5A 158.3(18)
C5B C5 C6 C1 -112(2)
C4 C5 C6 C1 95.28(19)
C5A C5 C6 C1 -113(2)
C2 C1 C6 C5 -97.7(2)
C1 C2 N1' C2' 174.39(18)
C3 C2 N1' C2' -69.3(2)
C1 C2 N1' C6' -2.6(3)
C3 C2 N1' C6' 113.75(19)
C6' N1' C2' O2' 178.51(18)
C2 N1' C2' O2' 1.4(3)
C6' N1' C2' N3' -3.0(3)
C2 N1' C2' N3' 179.93(17)
O2' C2' N3' C4' -177.8(2)
N1' C2' N3' C4' 3.7(3)
C2' N3' C4' O4' 179.4(2)
C2' N3' C4' C5' -1.8(3)
O4' C4' C5' C6' 177.91(19)
N3' C4' C5' C6' -0.9(3)
O4' C4' C5' C7' -1.0(3)
N3' C4' C5' C7' -179.79(17)
C4' C5' C6' N1' 1.4(3)
C7' C5' C6' N1' -179.71(13)
C2' N1' C6' C5' 0.6(3)
C2 N1' C6' C5' 177.40(18)
C5B C5 C5A O5A 141(67)
C6 C5 C5A O5A 146.0(16)
C1 C5 C5A O5A 73(3)
C4 C5 C5A O5A -62(3)
C6 C5 C5B O5B 35(4)
C1 C5 C5B O5B -36(4)
C4 C5 C5B O5B -173.5(17)
C5A C5 C5B O5B -150(68)
